data_7235117
loop_
_publ_author_name
'Maierhaba Abudoureheman'
'Shujuan Han'
'Bing-Hua Lei'
'Zhihua Yang'
'Xifa Long'
'Shilie Pan'

_publ_section_title
;
 KPb2(PO3)5: a novel nonlinear optical lead polyphosphate with a short
 deep-UV cutoff edge
;
_journal_name_full 'Journal of Materials Chemistry C'
_journal_page_first 10630
_journal_page_last 10637
_journal_paper_doi 10.1039/C6TC03424A
_journal_volume 4
_journal_year 2016
_chemical_formula_sum 'Cs O15 P5 Pb2'
_chemical_formula_weight 942.14
_space_group_IT_number 7
_space_group_name_Hall 'P -2yac'
_space_group_name_H-M_alt 'P 1 n 1'
_symmetry_cell_setting monoclinic
_symmetry_space_group_name_H-M 'P 1 n 1'
_atom_sites_solution_primary direct
_atom_sites_solution_secondary difmap
_cell_angle_alpha 90.00
_cell_angle_beta 90.898(11)
_cell_angle_gamma 90.00
_cell_formula_units_Z 2
_cell_length_a 8.5470(16)
_cell_length_b 7.1652(13)
_cell_length_c 10.8277(18)
_cell_measurement_reflns_used 2630
_cell_measurement_temperature 296(2)
_cell_measurement_theta_max 26.77
_cell_measurement_theta_min 3.06
_cell_volume 663.0(2)
_computing_cell_refinement 'Bruker SMART'
_computing_data_collection 'Bruker SMART'
_computing_data_reduction 'Bruker SAINT'
_computing_molecular_graphics 'Bruker SHELXTL'
_computing_publication_material 'Bruker SHELXTL'
_computing_structure_refinement 'Bruker SHELXTL'
_computing_structure_solution 'Bruker SHELXTL'
_diffrn_ambient_temperature 296(2)
_diffrn_measured_fraction_theta_full 0.993
_diffrn_measured_fraction_theta_max 0.993
_diffrn_measurement_device_type 'CCD area detector'
_diffrn_measurement_method 'phi and omega scans'
_diffrn_radiation_monochromator graphite
_diffrn_radiation_source 'fine-focus sealed tube'
_diffrn_radiation_type MoK\a
_diffrn_radiation_wavelength 0.71073
_diffrn_reflns_av_R_equivalents 0.0402
_diffrn_reflns_av_sigmaI/netI 0.0535
_diffrn_reflns_limit_h_max 10
_diffrn_reflns_limit_h_min -11
_diffrn_reflns_limit_k_max 9
_diffrn_reflns_limit_k_min -7
_diffrn_reflns_limit_l_max 14
_diffrn_reflns_limit_l_min -10
_diffrn_reflns_number 6769
_diffrn_reflns_theta_full 27.55
_diffrn_reflns_theta_max 27.55
_diffrn_reflns_theta_min 2.84
_exptl_absorpt_coefficient_mu 28.753
_exptl_absorpt_correction_T_max 1.0000
_exptl_absorpt_correction_T_min 0.5669
_exptl_absorpt_correction_type numerical
_exptl_absorpt_process_details face-indexed
_exptl_crystal_colour colorless
_exptl_crystal_density_diffrn 4.719
_exptl_crystal_density_method 'not measured'
_exptl_crystal_description block
_exptl_crystal_F_000 828
_exptl_crystal_size_max 0.201
_exptl_crystal_size_mid 0.059
_exptl_crystal_size_min 0.029
_refine_diff_density_max 2.561
_refine_diff_density_min -4.402
_refine_diff_density_rms 0.472
_refine_ls_abs_structure_details 'Flack H D (1983), Acta Cryst. A39, 876-881'
_refine_ls_abs_structure_Flack 0.00
_refine_ls_extinction_coef 0.0026(5)
_refine_ls_extinction_expression Fc^*^=kFc[1+0.001xFc^2^\l^3^/sin(2\q)]^-1/4^
_refine_ls_extinction_method SHELXL
_refine_ls_goodness_of_fit_ref 1.077
_refine_ls_matrix_type full
_refine_ls_number_parameters 209
_refine_ls_number_reflns 2451
_refine_ls_number_restraints 44
_refine_ls_restrained_S_all 1.071
_refine_ls_R_factor_all 0.0552
_refine_ls_R_factor_gt 0.0511
_refine_ls_shift/su_max 0.000
_refine_ls_shift/su_mean 0.000
_refine_ls_structure_factor_coef Fsqd
_refine_ls_weighting_details 'calc w=1/[\s^2^(Fo^2^)+(0.0898P)^2^+11.0842P] where P=(Fo^2^+2Fc^2^)/3'
_refine_ls_weighting_scheme calc
_refine_ls_wR_factor_gt 0.1382
_refine_ls_wR_factor_ref 0.1424
_reflns_number_gt 2282
_reflns_number_total 2451
_reflns_threshold_expression >2sigma(I)
_cod_data_source_file J-Mater-Chem-C-2016-4-10630.cif
_cod_data_source_block 1
_cod_depositor_comments
;
The following automatic conversions were performed:

data item '_symmetry_cell_setting' value 'Monoclinic' was changed to
'monoclinic' in accordance with the built-in table derived from the
CIF Core dictionary named 'cif_core.dic' version 2.4.5 last updated
on 2014-11-21.

Automatic conversion script
Id: cif_fix_values 6909 2019-04-08 15:41:33Z antanas 
;
_cod_original_sg_symbol_H-M 'Pn   '
_cod_database_code 7235117

loop_
_symmetry_equiv_pos_as_xyz
'x, y, z'
'x+1/2, -y, z+1/2'

loop_
_atom_site_label
_atom_site_type_symbol
_atom_site_fract_x
_atom_site_fract_y
_atom_site_fract_z
_atom_site_U_iso_or_equiv
_atom_site_adp_type
_atom_site_occupancy
_atom_site_symmetry_multiplicity
_atom_site_calc_flag
_atom_site_refinement_flags
_atom_site_disorder_assembly
_atom_site_disorder_group
Cs1 Cs 0.9460(3) 0.8549(3) -0.0260(3) 0.0516(6) Uani 1 1 d . . .
Pb1 Pb 0.63015(9) 0.64158(11) 0.25750(7) 0.0202(3) Uani 1 1 d . . .
Pb2 Pb 1.11719(9) 0.66920(12) 0.34320(8) 0.0218(3) Uani 1 1 d . . .
P1 P 1.3215(7) 0.9599(8) 0.1709(5) 0.0156(11) Uani 1 1 d . . .
P2 P 0.9473(7) 0.3938(8) 0.0784(6) 0.0170(12) Uani 1 1 d . . .
P3 P 0.5312(7) 0.8626(8) -0.0329(6) 0.0149(12) Uani 1 1 d . . .
P4 P 0.3123(9) 0.8549(9) -0.2373(7) 0.0208(15) Uani 1 1 d . . .
P5 P 0.7979(7) 0.6406(7) 0.5967(6) 0.0155(12) Uani 1 1 d . . .
O1 O 0.433(2) 0.884(2) 0.2636(15) 0.017(3) Uani 1 1 d . . .
O2 O 0.924(2) 0.547(2) 0.1658(15) 0.023(4) Uani 1 1 d U . .
O3 O 0.824(3) 0.477(3) 0.679(2) 0.047(6) Uani 1 1 d . . .
O4 O 1.1257(18) 0.968(2) 0.4484(16) 0.023(4) Uani 1 1 d . . .
O5 O 0.6124(18) 0.705(2) 0.0309(15) 0.019(3) Uani 1 1 d . . .
O6 O 0.379(2) 0.897(3) 0.0338(16) 0.023(4) Uani 1 1 d U . .
O7 O 0.3012(19) 1.060(2) -0.2380(17) 0.025(4) Uani 1 1 d . . .
O8 O 0.1788(19) 0.732(3) -0.1981(19) 0.032(4) Uani 1 1 d . . .
O9 O 1.155(2) 0.902(3) 0.1781(17) 0.027(4) Uani 1 1 d . . .
O10 O 0.855(4) 0.652(3) 0.470(2) 0.062(9) Uani 1 1 d . . .
O11 O 0.4625(18) 0.799(2) -0.1554(14) 0.010(3) Uani 1 1 d U . .
O12 O 0.871(2) 0.211(2) 0.1273(15) 0.021(4) Uani 1 1 d U . .
O13 O 0.831(3) 0.818(3) 0.698(3) 0.048(6) Uani 1 1 d U . .
O14 O 0.901(3) 0.430(3) -0.049(2) 0.043(6) Uani 1 1 d U . .
O15 O 1.114(3) 0.331(3) 0.077(3) 0.056(7) Uani 1 1 d U . .

loop_
_atom_site_aniso_label
_atom_site_aniso_U_11
_atom_site_aniso_U_22
_atom_site_aniso_U_33
_atom_site_aniso_U_23
_atom_site_aniso_U_13
_atom_site_aniso_U_12
Cs1 0.0524(14) 0.0489(13) 0.0536(15) 0.0052(11) 0.0025(11) 0.0035(10)
Pb1 0.0239(5) 0.0193(4) 0.0176(5) 0.0003(4) 0.0024(4) 0.0037(4)
Pb2 0.0253(5) 0.0232(4) 0.0168(5) -0.0024(4) 0.0017(4) -0.0030(4)
P1 0.015(3) 0.017(3) 0.015(3) 0.001(2) 0.001(2) 0.001(2)
P2 0.016(3) 0.014(2) 0.021(3) 0.003(2) 0.002(2) 0.007(2)
P3 0.016(3) 0.016(3) 0.013(3) 0.003(2) 0.002(2) 0.002(2)
P4 0.024(4) 0.018(3) 0.020(3) -0.003(2) -0.002(3) 0.002(2)
P5 0.014(3) 0.014(3) 0.019(3) 0.002(2) 0.004(2) -0.004(2)
O1 0.024(9) 0.011(7) 0.016(8) 0.000(6) -0.001(7) 0.005(6)
O2 0.033(7) 0.018(6) 0.018(7) -0.006(6) -0.003(6) -0.010(6)
O3 0.071(16) 0.028(11) 0.042(13) 0.021(10) 0.010(12) 0.000(10)
O4 0.017(8) 0.023(8) 0.028(10) -0.013(7) 0.004(7) 0.006(7)
O5 0.016(8) 0.024(8) 0.017(8) 0.008(7) -0.005(6) 0.009(7)
O6 0.017(7) 0.040(7) 0.012(6) 0.003(6) 0.002(6) -0.009(6)
O7 0.012(8) 0.025(9) 0.038(11) 0.005(8) -0.002(7) 0.006(7)
O8 0.015(9) 0.039(10) 0.042(11) -0.021(9) 0.003(8) -0.003(8)
O9 0.016(9) 0.042(10) 0.022(9) 0.001(9) 0.000(7) -0.001(8)
O10 0.11(2) 0.033(12) 0.040(14) -0.009(10) 0.042(16) -0.026(13)
O11 0.010(3) 0.011(3) 0.010(3) 0.0003(10) 0.0001(10) -0.0001(10)
O12 0.031(7) 0.015(6) 0.017(7) -0.004(6) 0.009(6) -0.014(6)
O13 0.048(6) 0.048(6) 0.048(6) 0.0002(10) 0.0004(10) -0.0001(10)
O14 0.053(9) 0.045(9) 0.031(9) -0.002(7) 0.008(7) 0.008(8)
O15 0.039(9) 0.054(10) 0.074(11) 0.003(8) 0.006(8) 0.007(7)

loop_
_atom_type_symbol
_atom_type_description
_atom_type_scat_dispersion_real
_atom_type_scat_dispersion_imag
_atom_type_scat_source
O O 0.0106 0.0060 'International Tables Vol C Tables 4.2.6.8 and 6.1.1.4'
P P 0.1023 0.0942 'International Tables Vol C Tables 4.2.6.8 and 6.1.1.4'
Cs Cs -0.3680 2.1192 'International Tables Vol C Tables 4.2.6.8 and 6.1.1.4'
Pb Pb -3.3944 10.1111 'International Tables Vol C Tables 4.2.6.8 and 6.1.1.4'

loop_
_geom_angle_atom_site_label_1
_geom_angle_atom_site_label_2
_geom_angle_atom_site_label_3
_geom_angle
_geom_angle_site_symmetry_1
_geom_angle_site_symmetry_3
O9 Cs1 O8 96.2(5) . 1_655
O9 Cs1 O1 122.8(5) . 2_574
O8 Cs1 O1 73.2(5) 1_655 2_574
O9 Cs1 O4 125.4(5) . 2_474
O8 Cs1 O4 134.5(5) 1_655 2_474
O1 Cs1 O4 69.0(5) 2_574 2_474
O9 Cs1 O2 66.3(5) . .
O8 Cs1 O2 105.6(5) 1_655 .
O1 Cs1 O2 170.7(4) 2_574 .
O4 Cs1 O2 107.6(5) 2_474 .
O9 Cs1 O14 104.8(6) . .
O8 Cs1 O14 74.5(6) 1_655 .
O1 Cs1 O14 124.2(5) 2_574 .
O4 Cs1 O14 107.1(5) 2_474 .
O2 Cs1 O14 47.7(5) . .
O9 Cs1 O12 67.7(5) . 1_565
O8 Cs1 O12 138.1(5) 1_655 1_565
O1 Cs1 O12 83.5(4) 2_574 1_565
O4 Cs1 O12 60.8(4) 2_474 1_565
O2 Cs1 O12 102.5(4) . 1_565
O14 Cs1 O12 145.7(5) . 1_565
O9 Cs1 O5 116.9(5) . .
O8 Cs1 O5 131.6(5) 1_655 .
O1 Cs1 O5 110.4(4) 2_574 .
O4 Cs1 O5 48.2(4) 2_474 .
O2 Cs1 O5 63.1(4) . .
O14 Cs1 O5 63.9(5) . .
O12 Cs1 O5 88.9(4) 1_565 .
O9 Cs1 O13 159.1(6) . 1_554
O8 Cs1 O13 64.5(6) 1_655 1_554
O1 Cs1 O13 46.5(6) 2_574 1_554
O4 Cs1 O13 71.2(6) 2_474 1_554
O2 Cs1 O13 124.5(6) . 1_554
O14 Cs1 O13 78.7(6) . 1_554
O12 Cs1 O13 120.8(6) 1_565 1_554
O5 Cs1 O13 83.4(6) . 1_554
O9 Cs1 O7 60.1(5) . 2_575
O8 Cs1 O7 154.8(5) 1_655 2_575
O1 Cs1 O7 125.5(4) 2_574 2_575
O4 Cs1 O7 70.7(4) 2_474 2_575
O2 Cs1 O7 58.7(4) . 2_575
O14 Cs1 O7 101.7(5) . 2_575
O12 Cs1 O7 44.7(4) 1_565 2_575
O5 Cs1 O7 62.4(4) . 2_575
O13 Cs1 O7 140.1(5) 1_554 2_575
O9 Cs1 P2 82.0(4) . .
O8 Cs1 P2 85.5(4) 1_655 .
O1 Cs1 P2 148.2(3) 2_574 .
O4 Cs1 P2 115.1(3) 2_474 .
O2 Cs1 P2 24.6(3) . .
O14 Cs1 P2 24.5(4) . .
O12 Cs1 P2 127.0(3) 1_565 .
O5 Cs1 P2 66.9(3) . .
O13 Cs1 P2 103.1(5) 1_554 .
O7 Cs1 P2 82.7(3) 2_575 .
O9 Cs1 P3 129.1(4) . .
O8 Cs1 P3 133.7(4) 1_655 .
O1 Cs1 P3 87.1(3) 2_574 .
O4 Cs1 P3 24.3(3) 2_474 .
O2 Cs1 P3 87.4(3) . .
O14 Cs1 P3 83.7(4) . .
O12 Cs1 P3 77.6(3) 1_565 .
O5 Cs1 P3 24.8(3) . .
O13 Cs1 P3 71.5(5) 1_554 .
O7 Cs1 P3 69.0(3) 2_575 .
P2 Cs1 P3 91.12(15) . .
O1 Pb1 O5 82.2(5) . .
O1 Pb1 O7 78.3(5) . 2_575
O5 Pb1 O7 83.9(6) . 2_575
O1 Pb1 O8 142.9(5) . 2_565
O5 Pb1 O8 110.8(6) . 2_565
O7 Pb1 O8 135.8(5) 2_575 2_565
O1 Pb1 Cs1 101.7(4) . .
O5 Pb1 Cs1 43.9(4) . .
O7 Pb1 Cs1 51.2(4) 2_575 .
O8 Pb1 Cs1 111.6(4) 2_565 .
O1 Pb1 Cs1 107.6(4) . 2_465
O5 Pb1 Cs1 129.1(4) . 2_465
O7 Pb1 Cs1 146.6(4) 2_575 2_465
O8 Pb1 Cs1 37.1(4) 2_565 2_465
Cs1 Pb1 Cs1 148.46(5) . 2_465
O1 Pb1 Cs1 34.7(4) . 2_475
O5 Pb1 Cs1 110.1(4) . 2_475
O7 Pb1 Cs1 62.6(4) 2_575 2_475
O8 Pb1 Cs1 136.7(4) 2_565 2_475
Cs1 Pb1 Cs1 107.61(3) . 2_475
Cs1 Pb1 Cs1 103.11(6) 2_465 2_475
O4 Pb2 O9 75.0(6) . .
O4 Pb2 O10 79.4(6) . .
O9 Pb2 O10 121.8(8) . .
O4 Pb2 O2 130.1(5) . .
O9 Pb2 O2 77.6(6) . .
O10 Pb2 O2 80.8(8) . .
O4 Pb2 O3 128.9(6) . 2_564
O9 Pb2 O3 72.3(7) . 2_564
O10 Pb2 O3 151.6(7) . 2_564
O2 Pb2 O3 78.8(6) . 2_564
O4 Pb2 Cs1 99.5(4) . .
O9 Pb2 Cs1 35.9(4) . .
O10 Pb2 Cs1 102.2(7) . .
O2 Pb2 Cs1 42.0(4) . .
O3 Pb2 Cs1 74.8(5) 2_564 .
O4 Pb2 Cs1 36.1(4) . 2_575
O9 Pb2 Cs1 68.8(4) . 2_575
O10 Pb2 Cs1 112.9(5) . 2_575
O2 Pb2 Cs1 146.2(4) . 2_575
O3 Pb2 Cs1 94.9(5) 2_564 2_575
Cs1 Pb2 Cs1 104.17(4) . 2_575
O1 P1 O9 118.2(11) 1_655 .
O1 P1 O13 102.0(12) 1_655 2_574
O9 P1 O13 108.0(12) . 2_574
O1 P1 O6 108.3(10) 1_655 1_655
O9 P1 O6 105.8(10) . 1_655
O13 P1 O6 114.9(13) 2_574 1_655
O1 P1 Cs1 49.6(6) 1_655 2_575
O9 P1 Cs1 108.6(8) . 2_575
O13 P1 Cs1 58.2(10) 2_574 2_575
O6 P1 Cs1 145.2(6) 1_655 2_575
O1 P1 Cs1 145.0(7) 1_655 .
O9 P1 Cs1 36.2(7) . .
O13 P1 Cs1 109.0(10) 2_574 .
O6 P1 Cs1 73.0(6) 1_655 .
Cs1 P1 Cs1 141.37(17) 2_575 .
O14 P2 O2 116.4(12) . .
O14 P2 O15 106.8(15) . .
O2 P2 O15 111.7(14) . .
O14 P2 O12 111.2(12) . .
O2 P2 O12 110.3(10) . .
O15 P2 O12 99.0(12) . .
O14 P2 Cs1 61.7(10) . .
O2 P2 Cs1 60.1(7) . .
O15 P2 Cs1 106.1(10) . .
O12 P2 Cs1 154.9(7) . .
O14 P2 Cs1 84.5(10) . 1_545
O2 P2 Cs1 154.2(7) . 1_545
O15 P2 Cs1 73.0(10) . 1_545
O12 P2 Cs1 44.8(6) . 1_545
Cs1 P2 Cs1 144.8(2) . 1_545
O4 P3 O5 115.8(10) 2_474 .
O4 P3 O11 109.6(10) 2_474 .
O5 P3 O11 110.4(9) . .
O4 P3 O6 114.1(11) 2_474 .
O5 P3 O6 107.3(10) . .
O11 P3 O6 98.3(9) . .
O4 P3 Cs1 57.6(7) 2_474 .
O5 P3 Cs1 61.3(7) . .
O11 P3 Cs1 112.8(7) . .
O6 P3 Cs1 148.9(7) . .
O7 P4 O8 122.4(11) . .
O7 P4 O11 107.8(9) . .
O8 P4 O11 107.5(10) . .
O7 P4 O12 107.8(10) . 2_464
O8 P4 O12 109.2(10) . 2_464
O11 P4 O12 99.8(9) . 2_464
O7 P4 Cs1 87.2(8) . 1_455
O8 P4 Cs1 38.6(7) . 1_455
O11 P4 Cs1 108.6(6) . 1_455
O12 P4 Cs1 142.1(7) 2_464 1_455
O7 P4 Cs1 59.2(8) . 2_474
O8 P4 Cs1 139.6(9) . 2_474
O11 P4 Cs1 109.4(6) . 2_474
O12 P4 Cs1 48.8(6) 2_464 2_474
Cs1 P4 Cs1 135.25(19) 1_455 2_474
O10 P5 O3 123.9(14) . .
O10 P5 O15 102.0(18) . 2_465
O3 P5 O15 108.6(14) . 2_465
O10 P5 O13 120.6(13) . .
O3 P5 O13 100.3(15) . .
O15 P5 O13 98.4(13) 2_465 .
P1 O1 Pb1 133.4(10) 1_455 .
P1 O1 Cs1 107.9(8) 1_455 2_475
Pb1 O1 Cs1 117.4(6) . 2_475
P2 O2 Pb2 128.8(10) . .
P2 O2 Cs1 95.3(8) . .
Pb2 O2 Cs1 102.1(5) . .
P5 O3 Pb2 126.7(14) . 2_465
P3 O4 Pb2 141.1(10) 2_575 .
P3 O4 Cs1 98.1(8) 2_575 2_575
Pb2 O4 Cs1 115.6(5) . 2_575
P3 O5 Pb1 127.9(10) . .
P3 O5 Cs1 93.9(8) . .
Pb1 O5 Cs1 102.4(5) . .
P3 O6 P1 138.6(12) . 1_455
P3 O6 Cs1 138.9(9) . 1_455
P1 O6 Cs1 82.4(6) 1_455 1_455
P4 O7 Pb1 149.3(10) . 2_474
P4 O7 Cs1 99.1(9) . 2_474
Pb1 O7 Cs1 92.7(5) 2_474 2_474
P4 O8 Pb1 129.3(9) . 2_464
P4 O8 Cs1 122.4(10) . 1_455
Pb1 O8 Cs1 107.8(6) 2_464 1_455
P1 O9 Pb2 111.2(10) . .
P1 O9 Cs1 125.7(10) . .
Pb2 O9 Cs1 113.4(7) . .
P5 O10 Pb2 142(2) . .
P3 O11 P4 134.9(11) . .
P2 O12 P4 133.4(11) . 2_565
P2 O12 Cs1 114.6(8) . 1_545
P4 O12 Cs1 108.1(8) 2_565 1_545
P1 O13 P5 127.7(18) 2_475 .
P1 O13 Cs1 95.8(11) 2_475 1_556
P5 O13 Cs1 136.3(13) . 1_556
P2 O14 Cs1 93.9(11) . .
P2 O15 P5 154.0(18) . 2_564

loop_
_geom_bond_atom_site_label_1
_geom_bond_atom_site_label_2
_geom_bond_distance
_geom_bond_site_symmetry_2
Cs1 O9 2.838(18) .
Cs1 O8 2.885(17) 1_655
Cs1 O1 2.947(16) 2_574
Cs1 O4 3.026(17) 2_474
Cs1 O2 3.039(17) .
Cs1 O14 3.08(2) .
Cs1 O12 3.117(17) 1_565
Cs1 O5 3.118(17) .
Cs1 O13 3.14(3) 1_554
Cs1 O7 3.428(19) 2_575
Cs1 P2 3.491(6) .
Cs1 P3 3.546(7) .
Pb1 O1 2.421(16) .
Pb1 O5 2.497(16) .
Pb1 O7 2.591(17) 2_575
Pb1 O8 2.749(19) 2_565
Pb1 Cs1 4.554(3) 2_465
Pb1 Cs1 4.594(3) 2_475
Pb2 O4 2.428(16) .
Pb2 O9 2.468(19) .
Pb2 O10 2.65(3) .
Pb2 O2 2.661(16) .
Pb2 O3 2.73(2) 2_564
Pb2 Cs1 4.627(3) 2_575
P1 O1 1.478(17) 1_655
P1 O9 1.488(18) .
P1 O13 1.62(3) 2_574
P1 O6 1.635(19) 1_655
P1 Cs1 3.681(7) 2_575
P2 O14 1.45(2) .
P2 O2 1.462(17) .
P2 O15 1.50(3) .
P2 O12 1.559(16) .
P2 Cs1 4.024(6) 1_545
P3 O4 1.472(16) 2_474
P3 O5 1.491(16) .
P3 O11 1.513(17) .
P3 O6 1.516(18) .
P4 O7 1.472(18) .
P4 O8 1.51(2) .
P4 O11 1.600(16) .
P4 O12 1.627(18) 2_464
P4 Cs1 3.906(8) 1_455
P4 Cs1 3.939(8) 2_474
P5 O10 1.46(2) .
P5 O3 1.49(2) .
P5 O15 1.59(3) 2_465
P5 O13 1.70(3) .
O1 P1 1.478(17) 1_455
O1 Cs1 2.947(16) 2_475
O3 Pb2 2.73(2) 2_465
O4 P3 1.472(16) 2_575
O4 Cs1 3.026(16) 2_575
O6 P1 1.635(19) 1_455
O6 Cs1 3.761(17) 1_455
O7 Pb1 2.591(16) 2_474
O7 Cs1 3.428(19) 2_474
O8 Pb1 2.749(19) 2_464
O8 Cs1 2.885(17) 1_455
O12 P4 1.627(18) 2_565
O12 Cs1 3.117(17) 1_545
O13 P1 1.62(3) 2_475
O13 Cs1 3.14(3) 1_556
O15 P5 1.59(3) 2_564
